data_4311898
loop_
_publ_author_name
'Trevor W. Hayton'
'Brian O. Patrick'
'Peter Legzdins'

_publ_section_title
;
 New Details Concerning the Reactions of Nitric Oxide with Vanadium
 Tetrachloride
;
_journal_name_full 'Inorganic Chemistry'
_journal_page_first 7227
_journal_page_last 7233
_journal_paper_doi 10.1021/ic0491534
_journal_volume 43
_journal_year 2004
_chemical_formula_sum 'C14 H24 Cl5 N V0.5'
_chemical_formula_weight 409.06
_chemical_name_systematic
;
 ?
;
_space_group_IT_number 2
_symmetry_cell_setting triclinic
_symmetry_space_group_name_Hall '-P 1'
_symmetry_space_group_name_H-M 'P -1'
_atom_sites_solution_hydrogens geom
_atom_sites_solution_primary direct
_atom_sites_solution_secondary difmap
_audit_creation_method SHELXL-97
_cell_angle_alpha 107.333(3)
_cell_angle_beta 93.278(3)
_cell_angle_gamma 114.325(4)
_cell_formula_units_Z 2
_cell_length_a 9.0570(12)
_cell_length_b 9.2441(13)
_cell_length_c 13.1457(15)
_cell_measurement_reflns_used 6688
_cell_measurement_temperature 173(2)
_cell_measurement_theta_max 27.9
_cell_measurement_theta_min 2.55
_cell_volume 936.7(2)
_computing_structure_refinement 'SHELXL-97 (Sheldrick, 1997)'
_diffrn_ambient_temperature 173(2)
_diffrn_measured_fraction_theta_full 0.850
_diffrn_measured_fraction_theta_max 0.850
_diffrn_measurement_device_type 'Rigaku/ ADSC CCD'
_diffrn_measurement_method 'area detector'
_diffrn_radiation_monochromator graphite
_diffrn_radiation_source 'X-ray tube'
_diffrn_radiation_type MoK\a
_diffrn_radiation_wavelength 0.71073
_diffrn_reflns_av_R_equivalents 0.0000
_diffrn_reflns_av_sigmaI/netI 0.0486
_diffrn_reflns_limit_h_max 9
_diffrn_reflns_limit_h_min -11
_diffrn_reflns_limit_k_max 12
_diffrn_reflns_limit_k_min -11
_diffrn_reflns_limit_l_max 15
_diffrn_reflns_limit_l_min -15
_diffrn_reflns_number 3788
_diffrn_reflns_theta_full 27.88
_diffrn_reflns_theta_max 27.88
_diffrn_reflns_theta_min 2.53
_exptl_absorpt_coefficient_mu 1.000
_exptl_absorpt_correction_T_max 1.0000
_exptl_absorpt_correction_T_min 0.7412
_exptl_absorpt_correction_type multi-scan
_exptl_crystal_colour red
_exptl_crystal_density_diffrn 1.450
_exptl_crystal_density_meas ?
_exptl_crystal_density_method .
_exptl_crystal_description block
_exptl_crystal_F_000 423
_exptl_crystal_size_max 0.40
_exptl_crystal_size_mid 0.20
_exptl_crystal_size_min 0.20
_refine_diff_density_max 0.634
_refine_diff_density_min -0.449
_refine_diff_density_rms 0.081
_refine_ls_extinction_method none
_refine_ls_goodness_of_fit_ref 1.012
_refine_ls_hydrogen_treatment mixed
_refine_ls_matrix_type full
_refine_ls_number_parameters 196
_refine_ls_number_reflns 3788
_refine_ls_number_restraints 0
_refine_ls_restrained_S_all 1.012
_refine_ls_R_factor_all 0.0409
_refine_ls_R_factor_gt 0.0363
_refine_ls_shift/su_max 0.001
_refine_ls_shift/su_mean 0.000
_refine_ls_structure_factor_coef Fsqd
_refine_ls_weighting_details 'calc w=1/[\s^2^(Fo^2^)+(0.0679P)^2^+0.0000P] where P=(Fo^2^+2Fc^2^)/3'
_refine_ls_weighting_scheme calc
_refine_ls_wR_factor_gt 0.1031
_refine_ls_wR_factor_ref 0.1055
_reflns_number_gt 3249
_reflns_number_total 3788
_reflns_threshold_expression >2sigma(I)
_cod_data_source_file ic0491534si20040629_045244.cif
_cod_data_source_block pl236
_cod_original_formula_sum 'C14 H24 Cl5 N V0.50'
_cod_database_code 4311898

loop_
_symmetry_equiv_pos_as_xyz
'x, y, z'
'-x, -y, -z'

loop_
_atom_site_label
_atom_site_type_symbol
_atom_site_fract_x
_atom_site_fract_y
_atom_site_fract_z
_atom_site_U_iso_or_equiv
_atom_site_adp_type
_atom_site_occupancy
_atom_site_symmetry_multiplicity
_atom_site_calc_flag
_atom_site_refinement_flags
_atom_site_disorder_assembly
_atom_site_disorder_group
C1 C 0.1512(2) 0.3775(2) 0.76377(15) 0.0218(4) Uani 1 1 d . . .
H1B H 0.1699 0.3207 0.6945 0.026 Uiso 1 1 calc R . .
H1A H 0.1517 0.3145 0.8109 0.026 Uiso 1 1 calc R . .
C8 C 0.4935(2) 0.4383(3) 0.73450(14) 0.0230(4) Uani 1 1 d . . .
C7 C 0.4535(2) 0.5376(3) 0.83302(15) 0.0268(4) Uani 1 1 d . . .
H7B H 0.5452 0.6506 0.8638 0.032 Uiso 1 1 calc R . .
H7A H 0.4462 0.4841 0.8870 0.032 Uiso 1 1 calc R . .
C3 C 0.2748(2) 0.6534(3) 0.92404(15) 0.0265(4) Uani 1 1 d . . .
H3B H 0.3763 0.7579 0.9574 0.032 Uiso 1 1 calc R . .
H3A H 0.1867 0.6839 0.9116 0.032 Uiso 1 1 calc R . .
C12 C 0.6220(2) 0.4232(3) 0.57812(17) 0.0376(5) Uani 1 1 d . . .
H12 H 0.6725 0.4726 0.5293 0.045 Uiso 1 1 calc R . .
C5 C 0.2994(3) 0.6497(3) 0.73765(17) 0.0301(4) Uani 1 1 d . . .
H5A H 0.1927 0.6494 0.7249 0.036 Uiso 1 1 calc R . .
H5B H 0.3144 0.5881 0.6683 0.036 Uiso 1 1 calc R . .
C2 C -0.0186(2) 0.3702(3) 0.74509(16) 0.0275(4) Uani 1 1 d . . .
H2A H -0.0370 0.4306 0.8124 0.041 Uiso 1 1 calc R . .
H2B H -0.1014 0.2540 0.7187 0.041 Uiso 1 1 calc R . .
H2C H -0.0250 0.4213 0.6923 0.041 Uiso 1 1 calc R . .
C9 C 0.4666(2) 0.2741(3) 0.72109(17) 0.0305(4) Uani 1 1 d . . .
H9 H 0.4134 0.2224 0.7682 0.037 Uiso 1 1 calc R . .
C13 C 0.5726(2) 0.5125(3) 0.66241(17) 0.0303(4) Uani 1 1 d . . .
H13 H 0.5924 0.6228 0.6709 0.036 Uiso 1 1 calc R . .
C10 C 0.5189(3) 0.1868(3) 0.6375(2) 0.0408(5) Uani 1 1 d . . .
H10 H 0.5014 0.0772 0.6292 0.049 Uiso 1 1 calc R . .
C11 C 0.5959(3) 0.2611(3) 0.56703(18) 0.0394(6) Uani 1 1 d . . .
H11 H 0.6308 0.2018 0.5114 0.047 Uiso 1 1 calc R . .
C4 C 0.2364(3) 0.5597(3) 1.00295(16) 0.0345(5) Uani 1 1 d . . .
H4A H 0.1313 0.4609 0.9736 0.052 Uiso 1 1 calc R . .
H4B H 0.2323 0.6327 1.0710 0.052 Uiso 1 1 calc R . .
H4C H 0.3212 0.5260 1.0145 0.052 Uiso 1 1 calc R . .
C6 C 0.4331(3) 0.8319(3) 0.7760(2) 0.0496(6) Uani 1 1 d . . .
H6A H 0.4083 0.8997 0.8370 0.074 Uiso 1 1 calc R . .
H6C H 0.4372 0.8754 0.7178 0.074 Uiso 1 1 calc R . .
H6B H 0.5382 0.8361 0.7975 0.074 Uiso 1 1 calc R . .
C14 C 0.9901(3) 0.8938(3) 0.63546(19) 0.0396(5) Uani 1 1 d . . .
N1 N 0.29443(17) 0.55465(19) 0.81392(12) 0.0189(3) Uani 1 1 d . . .
Cl1 Cl 0.08669(6) 0.25651(6) 0.13621(4) 0.02802(14) Uani 1 1 d . . .
Cl2 Cl 0.24187(5) 0.10854(6) -0.06686(4) 0.02879(14) Uani 1 1 d . . .
Cl3 Cl -0.12885(6) 0.08218(6) -0.11154(4) 0.03017(14) Uani 1 1 d . . .
Cl4 Cl 0.81384(7) 0.87861(8) 0.56133(5) 0.04312(17) Uani 1 1 d . . .
Cl5 Cl 1.04683(8) 0.73800(9) 0.56304(5) 0.04811(18) Uani 1 1 d . . .
V1 V 0.0000 0.0000 0.0000 0.02049(13) Uani 1 2 d S . .
H14A H 0.969(3) 0.885(3) 0.697(2) 0.025 Uiso 1 1 d . . .
H14B H 1.080(3) 0.999(3) 0.6529(18) 0.025 Uiso 1 1 d . . .

loop_
_atom_site_aniso_label
_atom_site_aniso_U_11
_atom_site_aniso_U_22
_atom_site_aniso_U_33
_atom_site_aniso_U_23
_atom_site_aniso_U_13
_atom_site_aniso_U_12
C1 0.0200(8) 0.0242(9) 0.0201(9) 0.0061(7) 0.0029(6) 0.0102(7)
C8 0.0141(7) 0.0351(11) 0.0163(9) 0.0051(7) 0.0015(6) 0.0108(7)
C7 0.0202(9) 0.0414(12) 0.0173(9) 0.0043(8) 0.0008(7) 0.0172(8)
C3 0.0292(10) 0.0290(10) 0.0191(9) 0.0014(8) 0.0048(7) 0.0162(8)
C12 0.0240(10) 0.0549(15) 0.0234(10) 0.0097(10) 0.0108(8) 0.0103(9)
C5 0.0319(10) 0.0341(11) 0.0286(11) 0.0189(9) 0.0065(8) 0.0134(9)
C2 0.0182(9) 0.0338(11) 0.0287(10) 0.0097(8) 0.0036(7) 0.0110(8)
C9 0.0274(10) 0.0426(12) 0.0289(10) 0.0155(9) 0.0102(8) 0.0199(9)
C13 0.0226(9) 0.0347(11) 0.0272(10) 0.0088(9) 0.0077(7) 0.0082(8)
C10 0.0413(12) 0.0384(13) 0.0436(14) 0.0071(11) 0.0118(10) 0.0234(10)
C11 0.0296(11) 0.0536(15) 0.0276(11) -0.0006(10) 0.0091(8) 0.0218(10)
C4 0.0431(12) 0.0562(14) 0.0198(10) 0.0130(9) 0.0113(8) 0.0364(11)
C6 0.0534(15) 0.0342(13) 0.0579(16) 0.0229(12) 0.0209(12) 0.0108(11)
C14 0.0430(13) 0.0450(15) 0.0244(11) 0.0077(10) -0.0006(9) 0.0181(11)
N1 0.0178(7) 0.0242(8) 0.0151(7) 0.0056(6) 0.0025(5) 0.0109(6)
Cl1 0.0318(3) 0.0236(3) 0.0225(2) 0.00075(19) 0.00165(17) 0.01236(19)
Cl2 0.0237(2) 0.0335(3) 0.0247(2) 0.0090(2) 0.01052(17) 0.00882(19)
Cl3 0.0356(3) 0.0361(3) 0.0245(3) 0.0126(2) 0.00284(18) 0.0204(2)
Cl4 0.0441(3) 0.0487(4) 0.0432(3) 0.0199(3) 0.0057(2) 0.0249(3)
Cl5 0.0481(3) 0.0633(4) 0.0456(4) 0.0205(3) 0.0162(3) 0.0350(3)
V1 0.0208(2) 0.0240(3) 0.0170(2) 0.00756(18) 0.00567(16) 0.00994(18)

loop_
_atom_type_symbol
_atom_type_description
_atom_type_scat_dispersion_real
_atom_type_scat_dispersion_imag
_atom_type_scat_source
C C 0.0033 0.0016 'International Tables Vol C Tables 4.2.6.8 and 6.1.1.4'
H H 0.0000 0.0000 'International Tables Vol C Tables 4.2.6.8 and 6.1.1.4'
N N 0.0061 0.0033 'International Tables Vol C Tables 4.2.6.8 and 6.1.1.4'
Cl Cl 0.1484 0.1585 'International Tables Vol C Tables 4.2.6.8 and 6.1.1.4'
V V 0.3005 0.5294 'International Tables Vol C Tables 4.2.6.8 and 6.1.1.4'

loop_
_geom_angle_atom_site_label_1
_geom_angle_atom_site_label_2
_geom_angle_atom_site_label_3
_geom_angle
_geom_angle_site_symmetry_1
_geom_angle_site_symmetry_3
_geom_angle_publ_flag
C2 C1 N1 115.39(16) . . ?
C9 C8 C13 118.79(17) . . ?
C9 C8 C7 119.18(18) . . ?
C13 C8 C7 121.70(19) . . ?
C8 C7 N1 116.31(14) . . ?
C4 C3 N1 114.89(16) . . ?
C11 C12 C13 119.7(2) . . ?
N1 C5 C6 115.87(19) . . ?
C8 C9 C10 120.1(2) . . ?
C12 C13 C8 120.6(2) . . ?
C11 C10 C9 120.5(2) . . ?
C10 C11 C12 120.30(19) . . ?
Cl4 C14 Cl5 111.38(13) . . ?
C5 N1 C1 108.44(14) . . ?
C5 N1 C7 112.31(15) . . ?
C1 N1 C7 108.19(14) . . ?
C5 N1 C3 108.45(15) . . ?
C1 N1 C3 111.86(14) . . ?
C7 N1 C3 107.63(13) . . ?
Cl1 V1 Cl1 180.00(3) 2 . ?
Cl1 V1 Cl3 89.67(2) 2 . ?
Cl1 V1 Cl3 90.33(2) . . ?
Cl1 V1 Cl3 90.33(2) 2 2 ?
Cl1 V1 Cl3 89.67(2) . 2 ?
Cl3 V1 Cl3 180.00(2) . 2 ?
Cl1 V1 Cl2 89.597(18) 2 . ?
Cl1 V1 Cl2 90.403(18) . . ?
Cl3 V1 Cl2 89.43(2) . . ?
Cl3 V1 Cl2 90.57(2) 2 . ?
Cl1 V1 Cl2 90.403(18) 2 2 ?
Cl1 V1 Cl2 89.597(18) . 2 ?
Cl3 V1 Cl2 90.57(2) . 2 ?
Cl3 V1 Cl2 89.43(2) 2 2 ?
Cl2 V1 Cl2 180.00(4) . 2 ?

loop_
_geom_bond_atom_site_label_1
_geom_bond_atom_site_label_2
_geom_bond_distance
_geom_bond_site_symmetry_2
_geom_bond_publ_flag
C1 C2 1.513(2) . ?
C1 N1 1.519(2) . ?
C8 C9 1.387(3) . ?
C8 C13 1.393(3) . ?
C8 C7 1.507(2) . ?
C7 N1 1.527(2) . ?
C3 C4 1.508(3) . ?
C3 N1 1.529(2) . ?
C12 C11 1.377(4) . ?
C12 C13 1.388(3) . ?
C5 N1 1.509(2) . ?
C5 C6 1.517(3) . ?
C9 C10 1.389(3) . ?
C10 C11 1.369(4) . ?
C14 Cl4 1.753(2) . ?
C14 Cl5 1.759(3) . ?
Cl1 V1 2.2849(5) . ?
Cl2 V1 2.3479(5) . ?
Cl3 V1 2.2995(5) . ?
V1 Cl1 2.2849(5) 2 ?
V1 Cl3 2.2995(5) 2 ?
V1 Cl2 2.3479(5) 2 ?
